data_4128188
loop_
_publ_author_name
'Galley, Shane S.'
'Pattenaude, Scott A.'
'Gaggioli, Carlo Alberto'
'Qiao, Yusen'
'Sperling, Joseph M.'
'Zeller, Matthias'
'Pakhira, Srimanta'
'Mendoza-Cortes, Jose L'
'Schelter, Eric J.'
'Albrecht-Schmitt, Thomas E'
'Gagliardi, Laura'
'Bart, Suzanne C.'

_publ_section_title
;
 Synthesis and Characterization of Tris-chelate Complexes for
 Understanding f-Orbital Bonding in Later Actinides.
;
_journal_issue 6
_journal_name_full 'Journal of the American Chemical Society'
_journal_page_first 2356
_journal_page_last 2366
_journal_paper_doi 10.1021/jacs.8b10251
_journal_volume 141
_journal_year 2019
_chemical_formula_sum 'C104 H134 N7 Nd O9'
_chemical_formula_weight 1770.41
_space_group_crystal_system monoclinic
_space_group_IT_number 14
_space_group_name_Hall '-P 2yn'
_space_group_name_H-M_alt 'P 1 21/n 1'
_symmetry_space_group_name_Hall '-P 2yn'
_symmetry_space_group_name_H-M 'P 1 21/n 1'
_atom_sites_solution_hydrogens geom
_atom_sites_solution_primary direct
_atom_sites_solution_secondary difmap
_audit_creation_method SHELXL-2014/7
_cell_angle_alpha 90
_cell_angle_beta 100.6937(14)
_cell_angle_gamma 90
_cell_formula_units_Z 4
_cell_length_a 14.4599(2)
_cell_length_b 26.1103(4)
_cell_length_c 25.9352(5)
_cell_measurement_reflns_used 134422
_cell_measurement_temperature 100(2)
_cell_measurement_theta_max 72.361
_cell_measurement_theta_min 2.423
_cell_volume 9621.8(3)
_computing_cell_refinement 'HKL3000 (Otwinowski & Minor, 1997)'
_computing_data_collection 'Nonius Collect (Nonius, 1998)'
_computing_data_reduction 'HKL3000 (Otwinowski & Minor, 1997)'
_computing_structure_refinement
;  
SHELXL-2014/7 (Sheldrick, 2014), 
SHELXLE Rev761 (H\"ubschle et al., 2011)
;
_computing_structure_solution 'SHELXS-97 (Sheldrick, 2008)'
_diffrn_ambient_temperature 100(2)
_diffrn_measured_fraction_theta_full 0.962
_diffrn_measured_fraction_theta_max 0.941
_diffrn_measurement_device_type 'Nonius Kappa CCD diffractometer'
_diffrn_measurement_method '\w and \f scans'
_diffrn_radiation_monochromator graphite
_diffrn_radiation_type CuK\a
_diffrn_radiation_wavelength 1.54178
_diffrn_reflns_av_R_equivalents 0.0523
_diffrn_reflns_av_unetI/netI 0.0346
_diffrn_reflns_Laue_measured_fraction_full 0.962
_diffrn_reflns_Laue_measured_fraction_max 0.941
_diffrn_reflns_limit_h_max 17
_diffrn_reflns_limit_h_min -17
_diffrn_reflns_limit_k_max 32
_diffrn_reflns_limit_k_min -32
_diffrn_reflns_limit_l_max 31
_diffrn_reflns_limit_l_min -31
_diffrn_reflns_number 134422
_diffrn_reflns_point_group_measured_fraction_full 0.962
_diffrn_reflns_point_group_measured_fraction_max 0.941
_diffrn_reflns_theta_full 67.679
_diffrn_reflns_theta_max 72.361
_diffrn_reflns_theta_min 2.423
_diffrn_source 'fine focus X-ray tube'
_exptl_absorpt_coefficient_mu 4.581
_exptl_absorpt_correction_T_max 0.711
_exptl_absorpt_correction_T_min 0.399
_exptl_absorpt_correction_type multi-scan
_exptl_absorpt_process_details 'SCALEPACK (Otwinowski & Minor, 1997)'
_exptl_crystal_colour blue
_exptl_crystal_density_diffrn 1.222
_exptl_crystal_description plate
_exptl_crystal_F_000 3756
_exptl_crystal_size_max 0.250
_exptl_crystal_size_mid 0.120
_exptl_crystal_size_min 0.080
_refine_diff_density_max 1.561
_refine_diff_density_min -1.532
_refine_diff_density_rms 0.130
_refine_ls_extinction_coef 0.00078(5)
_refine_ls_extinction_expression Fc^*^=kFc[1+0.001xFc^2^\l^3^/sin(2\q)]^-1/4^
_refine_ls_extinction_method 'SHELXL-2014/7 (Sheldrick 2014'
_refine_ls_goodness_of_fit_ref 1.167
_refine_ls_hydrogen_treatment constr
_refine_ls_matrix_type full
_refine_ls_number_parameters 1127
_refine_ls_number_reflns 17901
_refine_ls_number_restraints 0
_refine_ls_restrained_S_all 1.167
_refine_ls_R_factor_all 0.0710
_refine_ls_R_factor_gt 0.0614
_refine_ls_shift/su_max 0.002
_refine_ls_shift/su_mean 0.000
_refine_ls_structure_factor_coef Fsqd
_refine_ls_weighting_details 'w=1/[\s^2^(Fo^2^)+(0.0813P)^2^+34.7616P] where P=(Fo^2^+2Fc^2^)/3'
_refine_ls_weighting_scheme calc
_refine_ls_wR_factor_gt 0.1693
_refine_ls_wR_factor_ref 0.1815
_reflns_Friedel_coverage 0.000
_reflns_number_gt 15828
_reflns_number_total 17901
_reflns_threshold_expression 'I > 2\s(I)'
_cod_data_source_file ja8b10251_si_003.cif
_cod_data_source_block SAP344
_cod_database_code 4128188
_shelx_shelxl_version_number 2014/7
_shelx_space_group_comment
;
The symmetry employed for this shelxl refinement is uniquely defined
by the following loop, which should always be used as a source of
symmetry information in preference to the above space-group names.
They are only intended as comments.
;
_shelx_estimated_absorpt_t_min 0.394
_shelx_estimated_absorpt_t_max 0.711

loop_
_space_group_symop_operation_xyz
'x, y, z'
'-x+1/2, y+1/2, -z+1/2'
'-x, -y, -z'
'x-1/2, -y-1/2, z-1/2'

loop_
_atom_site_label
_atom_site_type_symbol
_atom_site_fract_x
_atom_site_fract_y
_atom_site_fract_z
_atom_site_U_iso_or_equiv
_atom_site_adp_type
_atom_site_occupancy
_atom_site_site_symmetry_order
_atom_site_calc_flag
_atom_site_refinement_flags_posn
_atom_site_refinement_flags_adp
Nd2 Nd 0.71637(2) 0.25467(2) 0.28410(2) 0.01868(11) Uani 1 1 d . .
O1 O 0.8560(2) 0.31041(13) 0.30244(13) 0.0237(7) Uani 1 1 d . .
O2 O 0.8945(2) 0.29213(12) 0.12574(12) 0.0219(7) Uani 1 1 d . .
O3 O 0.6772(2) 0.19800(12) 0.20593(12) 0.0216(7) Uani 1 1 d . .
O4 O 0.8366(2) 0.19141(12) 0.32537(13) 0.0239(7) Uani 1 1 d . .
O5 O 0.6005(2) 0.09661(12) 0.38924(13) 0.0205(7) Uani 1 1 d . .
O6 O 0.5455(2) 0.24249(12) 0.27887(14) 0.0241(7) Uani 1 1 d . .
O7 O 0.6460(2) 0.31503(13) 0.21428(12) 0.0225(7) Uani 1 1 d . .
O8 O 0.5094(2) 0.40868(12) 0.33755(13) 0.0229(7) Uani 1 1 d . .
O9 O 0.7222(2) 0.26977(13) 0.37882(12) 0.0221(7) Uani 1 1 d . .
N1 N 0.8125(3) 0.26533(15) 0.21079(15) 0.0201(8) Uani 1 1 d . .
N2 N 0.6594(3) 0.17440(15) 0.32928(15) 0.0204(8) Uani 1 1 d . .
N3 N 0.6318(3) 0.33486(15) 0.31117(15) 0.0214(8) Uani 1 1 d . .
N4 N 0.8958(4) 0.5145(4) 0.2218(2) 0.068(2) Uani 1 1 d . .
N5 N 0.2735(4) 0.0494(3) 0.1105(2) 0.0574(15) Uani 1 1 d . .
N6 N 0.7127(4) 0.5220(2) 0.4349(3) 0.0569(16) Uani 1 1 d . .
N7 N 1.0116(3) 0.14895(19) 0.12458(19) 0.0381(11) Uani 1 1 d . .
C1 C 0.7813(4) 0.24523(16) 0.1644(2) 0.0205(10) Uani 1 1 d . .
C2 C 0.7028(3) 0.20869(16) 0.1626(2) 0.0212(10) Uani 1 1 d . .
C3 C 0.6627(3) 0.18850(18) 0.11214(19) 0.0220(10) Uani 1 1 d . .
C4 C 0.7012(3) 0.20531(18) 0.0702(2) 0.0246(10) Uani 1 1 d . .
H4 H 0.6738 0.1916 0.0369 0.030 Uiso 1 1 calc R U
C5 C 0.7775(4) 0.24088(18) 0.07037(19) 0.0223(10) Uani 1 1 d . .
C6 C 0.8179(3) 0.25883(17) 0.1194(2) 0.0206(10) Uani 1 1 d . .
C7 C 0.9100(3) 0.31834(18) 0.26960(19) 0.0219(10) Uani 1 1 d . .
C8 C 0.9974(3) 0.34699(17) 0.28031(19) 0.0216(10) Uani 1 1 d . .
C9 C 1.0414(3) 0.35527(18) 0.23870(19) 0.0219(10) Uani 1 1 d . .
H9 H 1.0992 0.3735 0.2465 0.026 Uiso 1 1 calc R U
C10 C 1.0123(3) 0.34033(17) 0.18513(19) 0.0214(10) Uani 1 1 d . .
C11 C 0.9316(3) 0.31046(17) 0.17562(19) 0.0196(9) Uani 1 1 d . .
C12 C 0.8842(3) 0.29832(17) 0.21742(17) 0.0200(9) Uani 1 1 d . .
C13 C 0.5821(3) 0.14932(19) 0.1052(2) 0.0274(11) Uani 1 1 d . .
C14 C 0.4967(4) 0.1723(2) 0.1253(2) 0.0317(12) Uani 1 1 d . .
H14A H 0.4741 0.2027 0.1045 0.048 Uiso 1 1 calc R U
H14B H 0.5157 0.1820 0.1622 0.048 Uiso 1 1 calc R U
H14C H 0.4462 0.1468 0.1218 0.048 Uiso 1 1 calc R U
C15 C 0.6157(4) 0.1011(2) 0.1365(2) 0.0335(12) Uani 1 1 d . .
H15A H 0.5634 0.0768 0.1343 0.050 Uiso 1 1 calc R U
H15B H 0.6386 0.1102 0.1733 0.050 Uiso 1 1 calc R U
H15C H 0.6669 0.0852 0.1221 0.050 Uiso 1 1 calc R U
C16 C 0.5493(4) 0.1338(2) 0.0479(2) 0.0374(13) Uani 1 1 d . .
H16A H 0.5287 0.1643 0.0269 0.056 Uiso 1 1 calc R U
H16B H 0.4968 0.1096 0.0454 0.056 Uiso 1 1 calc R U
H16C H 0.6015 0.1175 0.0348 0.056 Uiso 1 1 calc R U
C17 C 0.8047(4) 0.25815(19) 0.0182(2) 0.0262(11) Uani 1 1 d . .
C18 C 0.7505(4) 0.2286(2) -0.0286(2) 0.0324(12) Uani 1 1 d . .
H18A H 0.6828 0.2336 -0.0305 0.049 Uiso 1 1 calc R U
H18B H 0.7656 0.1921 -0.0244 0.049 Uiso 1 1 calc R U
H18C H 0.7685 0.2412 -0.0610 0.049 Uiso 1 1 calc R U
C19 C 0.7795(4) 0.3148(2) 0.0103(2) 0.0326(12) Uani 1 1 d . .
H19A H 0.7999 0.3273 -0.0215 0.049 Uiso 1 1 calc R U
H19B H 0.8113 0.3344 0.0407 0.049 Uiso 1 1 calc R U
H19C H 0.7113 0.3191 0.0065 0.049 Uiso 1 1 calc R U
C20 C 0.9099(4) 0.2498(2) 0.0189(2) 0.0322(12) Uani 1 1 d . .
H20A H 0.9234 0.2558 -0.0162 0.048 Uiso 1 1 calc R U
H20B H 0.9268 0.2145 0.0297 0.048 Uiso 1 1 calc R U
H20C H 0.9466 0.2736 0.0438 0.048 Uiso 1 1 calc R U
C21 C 1.0364(3) 0.3668(2) 0.3356(2) 0.0262(11) Uani 1 1 d . .
C22 C 1.0467(4) 0.3219(2) 0.3746(2) 0.0368(13) Uani 1 1 d . .
H22A H 0.9852 0.3057 0.3735 0.055 Uiso 1 1 calc R U
H22B H 1.0705 0.3347 0.4101 0.055 Uiso 1 1 calc R U
H22C H 1.0909 0.2968 0.3651 0.055 Uiso 1 1 calc R U
C23 C 0.9680(4) 0.4066(2) 0.3513(2) 0.0360(13) Uani 1 1 d . .
H23A H 0.9638 0.4361 0.3276 0.054 Uiso 1 1 calc R U
H23B H 0.9912 0.4178 0.3874 0.054 Uiso 1 1 calc R U
H23C H 0.9056 0.3911 0.3488 0.054 Uiso 1 1 calc R U
C24 C 1.1326(4) 0.3920(2) 0.3397(2) 0.0376(13) Uani 1 1 d . .
H24A H 1.1769 0.3674 0.3291 0.056 Uiso 1 1 calc R U
H24B H 1.1556 0.4028 0.3760 0.056 Uiso 1 1 calc R U
H24C H 1.1272 0.4219 0.3165 0.056 Uiso 1 1 calc R U
C25 C 1.0689(3) 0.35598(18) 0.14316(19) 0.0226(10) Uani 1 1 d . .
C26 C 1.0064(4) 0.3862(2) 0.0993(2) 0.0288(11) Uani 1 1 d . .
H26A H 1.0435 0.3964 0.0730 0.043 Uiso 1 1 calc R U
H26B H 0.9822 0.4168 0.1141 0.043 Uiso 1 1 calc R U
H26C H 0.9536 0.3647 0.0828 0.043 Uiso 1 1 calc R U
C27 C 1.1086(4) 0.30802(19) 0.1206(2) 0.0278(11) Uani 1 1 d . .
H27A H 1.0570 0.2846 0.1069 0.042 Uiso 1 1 calc R U
H27B H 1.1532 0.2909 0.1484 0.042 Uiso 1 1 calc R U
H27C H 1.1410 0.3180 0.0922 0.042 Uiso 1 1 calc R U
C28 C 1.1533(4) 0.3906(2) 0.1653(2) 0.0298(11) Uani 1 1 d . .
H28A H 1.1863 0.4002 0.1369 0.045 Uiso 1 1 calc R U
H28B H 1.1966 0.3720 0.1925 0.045 Uiso 1 1 calc R U
H28C H 1.1309 0.4215 0.1804 0.045 Uiso 1 1 calc R U
C29 C 0.7226(3) 0.14353(18) 0.35742(18) 0.0196(9) Uani 1 1 d . .
C30 C 0.8203(3) 0.15533(17) 0.35484(18) 0.0195(9) Uani 1 1 d . .
C31 C 0.8900(3) 0.12521(18) 0.3886(2) 0.0225(10) Uani 1 1 d . .
C32 C 0.8571(3) 0.08725(18) 0.41734(19) 0.0240(10) Uani 1 1 d . .
H32 H 0.9044 0.0671 0.4384 0.029 Uiso 1 1 calc R U
C33 C 0.7631(3) 0.07365(17) 0.42028(19) 0.0223(10) Uani 1 1 d . .
C34 C 0.6962(3) 0.10371(17) 0.38949(18) 0.0200(9) Uani 1 1 d . .
C35 C 0.5698(3) 0.16961(16) 0.33137(18) 0.0174(9) Uani 1 1 d . .
C36 C 0.5078(3) 0.20778(17) 0.30230(18) 0.0200(9) Uani 1 1 d . .
C37 C 0.4093(3) 0.20400(18) 0.3040(2) 0.0224(10) Uani 1 1 d . .
C38 C 0.3827(3) 0.16404(18) 0.33257(19) 0.0227(10) Uani 1 1 d . .
H38 H 0.3173 0.1618 0.3331 0.027 Uiso 1 1 calc R U
C39 C 0.4406(3) 0.12537(18) 0.36173(19) 0.0229(10) Uani 1 1 d . .
C40 C 0.5352(3) 0.12978(17) 0.36119(18) 0.0191(9) Uani 1 1 d . .
C41 C 0.9948(3) 0.13739(19) 0.39493(19) 0.0246(10) Uani 1 1 d . .
C42 C 1.0105(4) 0.1909(2) 0.4215(3) 0.0449(15) Uani 1 1 d . .
H42A H 1.0767 0.2008 0.4245 0.067 Uiso 1 1 calc R U
H42B H 0.9944 0.1894 0.4565 0.067 Uiso 1 1 calc R U
H42C H 0.9705 0.2162 0.4002 0.067 Uiso 1 1 calc R U
C43 C 1.0269(4) 0.1394(3) 0.3422(2) 0.0484(17) Uani 1 1 d . .
H43A H 1.0090 0.1075 0.3229 0.073 Uiso 1 1 calc R U
H43B H 1.0954 0.1434 0.3480 0.073 Uiso 1 1 calc R U
H43C H 0.9968 0.1684 0.3217 0.073 Uiso 1 1 calc R U
C44 C 1.0567(4) 0.0990(2) 0.4300(2) 0.0309(12) Uani 1 1 d . .
H44A H 1.0475 0.0648 0.4143 0.046 Uiso 1 1 calc R U
H44B H 1.0393 0.0986 0.4647 0.046 Uiso 1 1 calc R U
H44C H 1.1228 0.1090 0.4333 0.046 Uiso 1 1 calc R U
C45 C 0.7417(3) 0.03207(18) 0.45785(18) 0.0219(10) Uani 1 1 d . .
C46 C 0.7063(4) 0.0580(2) 0.5042(2) 0.0284(11) Uani 1 1 d . .
H46A H 0.6514 0.0794 0.4907 0.043 Uiso 1 1 calc R U
H46B H 0.7564 0.0795 0.5238 0.043 Uiso 1 1 calc R U
H46C H 0.6886 0.0317 0.5275 0.043 Uiso 1 1 calc R U
C47 C 0.6692(4) -0.00654(19) 0.4303(2) 0.0275(11) Uani 1 1 d . .
H47A H 0.6094 0.0110 0.4178 0.041 Uiso 1 1 calc R U
H47B H 0.6599 -0.0335 0.4551 0.041 Uiso 1 1 calc R U
H47C H 0.6921 -0.0218 0.4005 0.041 Uiso 1 1 calc R U
C48 C 0.8302(4) 0.00103(19) 0.4818(2) 0.0279(11) Uani 1 1 d . .
H48A H 0.8585 -0.0136 0.4536 0.042 Uiso 1 1 calc R U
H48B H 0.8124 -0.0267 0.5036 0.042 Uiso 1 1 calc R U
H48C H 0.8757 0.0236 0.5035 0.042 Uiso 1 1 calc R U
C49 C 0.3399(3) 0.24421(18) 0.2765(2) 0.0262(11) Uani 1 1 d . .
C50 C 0.2383(4) 0.2331(2) 0.2818(2) 0.0340(13) Uani 1 1 d . .
H50A H 0.1969 0.2596 0.2634 0.051 Uiso 1 1 calc R U
H50B H 0.2336 0.2329 0.3190 0.051 Uiso 1 1 calc R U
H50C H 0.2194 0.1996 0.2663 0.051 Uiso 1 1 calc R U
C51 C 0.3668(4) 0.29679(19) 0.3014(2) 0.0326(12) Uani 1 1 d . .
H51A H 0.4312 0.3053 0.2977 0.049 Uiso 1 1 calc R U
H51B H 0.3629 0.2957 0.3387 0.049 Uiso 1 1 calc R U
H51C H 0.3234 0.3229 0.2837 0.049 Uiso 1 1 calc R U
C52 C 0.3447(4) 0.2462(2) 0.2176(2) 0.0345(13) Uani 1 1 d . .
H52A H 0.3245 0.2132 0.2012 0.052 Uiso 1 1 calc R U
H52B H 0.4095 0.2532 0.2135 0.052 Uiso 1 1 calc R U
H52C H 0.3032 0.2734 0.2005 0.052 Uiso 1 1 calc R U
C53 C 0.3983(3) 0.08207(17) 0.38935(19) 0.0225(10) Uani 1 1 d . .
C54 C 0.2923(3) 0.0890(2) 0.3866(2) 0.0260(11) Uani 1 1 d . .
H54A H 0.2603 0.0892 0.3498 0.039 Uiso 1 1 calc R U
H54B H 0.2807 0.1215 0.4031 0.039 Uiso 1 1 calc R U
H54C H 0.2680 0.0607 0.4050 0.039 Uiso 1 1 calc R U
C55 C 0.4121(4) 0.03092(18) 0.3627(2) 0.0265(11) Uani 1 1 d . .
H55A H 0.3732 0.0303 0.3275 0.040 Uiso 1 1 calc R U
H55B H 0.3935 0.0027 0.3836 0.040 Uiso 1 1 calc R U
H55C H 0.4785 0.0270 0.3601 0.040 Uiso 1 1 calc R U
C56 C 0.4434(4) 0.0797(2) 0.4482(2) 0.0313(12) Uani 1 1 d . .
H56A H 0.5103 0.0712 0.4518 0.047 Uiso 1 1 calc R U
H56B H 0.4118 0.0533 0.4655 0.047 Uiso 1 1 calc R U
H56C H 0.4366 0.1130 0.4645 0.047 Uiso 1 1 calc R U
C57 C 0.5802(3) 0.36391(17) 0.27380(17) 0.0183(9) Uani 1 1 d . .
C58 C 0.5909(3) 0.35112(18) 0.22078(19) 0.0221(10) Uani 1 1 d . .
C59 C 0.5347(3) 0.38103(18) 0.17973(19) 0.0230(10) Uani 1 1 d . .
C60 C 0.4795(3) 0.41903(19) 0.19440(19) 0.0248(10) Uani 1 1 d . .
H60 H 0.4448 0.4390 0.1668 0.030 Uiso 1 1 calc R U
C61 C 0.4679(3) 0.43212(17) 0.24665(19) 0.0213(10) Uani 1 1 d . .
C62 C 0.5176(3) 0.40250(17) 0.28538(18) 0.0208(9) Uani 1 1 d . .
C63 C 0.6202(3) 0.33994(18) 0.36000(18) 0.0221(10) Uani 1 1 d . .
C64 C 0.6736(3) 0.30364(17) 0.39690(18) 0.0207(9) Uani 1 1 d . .
C65 C 0.6651(3) 0.30848(18) 0.45099(18) 0.0207(9) Uani 1 1 d . .
C66 C 0.6010(3) 0.34462(18) 0.46181(19) 0.0234(10) Uani 1 1 d . .
H66 H 0.5947 0.3472 0.4975 0.028 Uiso 1 1 calc R U
C67 C 0.5433(3) 0.37834(17) 0.42652(18) 0.0222(10) Uani 1 1 d . .
C68 C 0.5573(3) 0.37677(17) 0.37579(18) 0.0209(10) Uani 1 1 d . .
C69 C 0.5386(4) 0.3695(2) 0.12215(19) 0.0285(11) Uani 1 1 d . .
C70 C 0.5059(4) 0.3142(2) 0.1094(2) 0.0377(13) Uani 1 1 d . .
H70A H 0.5092 0.3066 0.0727 0.057 Uiso 1 1 calc R U
H70B H 0.4409 0.3103 0.1146 0.057 Uiso 1 1 calc R U
H70C H 0.5468 0.2906 0.1325 0.057 Uiso 1 1 calc R U
C71 C 0.6391(4) 0.3763(2) 0.1122(2) 0.0371(13) Uani 1 1 d . .
H71A H 0.6399 0.3703 0.0749 0.056 Uiso 1 1 calc R U
H71B H 0.6809 0.3517 0.1335 0.056 Uiso 1 1 calc R U
H71C H 0.6606 0.4112 0.1216 0.056 Uiso 1 1 calc R U
C72 C 0.4741(4) 0.4055(2) 0.0845(2) 0.0381(14) Uani 1 1 d . .
H72A H 0.4769 0.3964 0.0482 0.057 Uiso 1 1 calc R U
H72B H 0.4950 0.4409 0.0913 0.057 Uiso 1 1 calc R U
H72C H 0.4092 0.4020 0.0902 0.057 Uiso 1 1 calc R U
C73 C 0.4053(4) 0.47737(19) 0.2562(2) 0.0261(11) Uani 1 1 d . .
C74 C 0.3272(4) 0.4604(2) 0.2852(2) 0.0302(11) Uani 1 1 d . .
H74A H 0.2863 0.4896 0.2887 0.045 Uiso 1 1 calc R U
H74B H 0.3554 0.4476 0.3201 0.045 Uiso 1 1 calc R U
H74C H 0.2900 0.4331 0.2652 0.045 Uiso 1 1 calc R U
C75 C 0.4669(4) 0.51923(19) 0.2875(2) 0.0313(12) Uani 1 1 d . .
H75A H 0.5116 0.5324 0.2665 0.047 Uiso 1 1 calc R U
H75B H 0.5015 0.5047 0.3203 0.047 Uiso 1 1 calc R U
H75C H 0.4268 0.5473 0.2954 0.047 Uiso 1 1 calc R U
C76 C 0.3556(4) 0.5027(2) 0.2048(2) 0.0327(12) Uani 1 1 d . .
H76A H 0.4029 0.5158 0.1856 0.049 Uiso 1 1 calc R U
H76B H 0.3164 0.5311 0.2130 0.049 Uiso 1 1 calc R U
H76C H 0.3160 0.4773 0.1833 0.049 Uiso 1 1 calc R U
C77 C 0.7231(4) 0.2740(2) 0.4928(2) 0.0280(11) Uani 1 1 d . .
C78 C 0.6923(4) 0.2178(2) 0.4821(2) 0.0341(12) Uani 1 1 d . .
H78A H 0.6253 0.2145 0.4834 0.051 Uiso 1 1 calc R U
H78B H 0.7292 0.1957 0.5088 0.051 Uiso 1 1 calc R U
H78C H 0.7030 0.2077 0.4473 0.051 Uiso 1 1 calc R U
C79 C 0.7099(4) 0.2891(2) 0.5483(2) 0.0339(12) Uani 1 1 d . .
H79A H 0.7281 0.3250 0.5550 0.051 Uiso 1 1 calc R U
H79B H 0.7494 0.2673 0.5742 0.051 Uiso 1 1 calc R U
H79C H 0.6437 0.2848 0.5512 0.051 Uiso 1 1 calc R U
C80 C 0.8281(4) 0.2798(2) 0.4910(2) 0.0355(13) Uani 1 1 d . .
H80A H 0.8390 0.2704 0.4560 0.053 Uiso 1 1 calc R U
H80B H 0.8650 0.2574 0.5173 0.053 Uiso 1 1 calc R U
H80C H 0.8473 0.3155 0.4984 0.053 Uiso 1 1 calc R U
C81 C 0.4679(4) 0.41183(19) 0.4451(2) 0.0272(11) Uani 1 1 d . .
C82 C 0.3713(4) 0.3912(2) 0.4188(2) 0.0361(13) Uani 1 1 d . .
H82A H 0.3662 0.3919 0.3806 0.054 Uiso 1 1 calc R U
H82B H 0.3217 0.4127 0.4287 0.054 Uiso 1 1 calc R U
H82C H 0.3641 0.3559 0.4303 0.054 Uiso 1 1 calc R U
C83 C 0.4740(4) 0.4083(2) 0.5046(2) 0.0350(13) Uani 1 1 d . .
H83A H 0.4256 0.4302 0.5150 0.052 Uiso 1 1 calc R U
H83B H 0.5363 0.4196 0.5224 0.052 Uiso 1 1 calc R U
H83C H 0.4638 0.3727 0.5143 0.052 Uiso 1 1 calc R U
C84 C 0.4776(4) 0.46814(19) 0.4314(2) 0.0299(11) Uani 1 1 d . .
H84A H 0.4713 0.4718 0.3933 0.045 Uiso 1 1 calc R U
H84B H 0.5395 0.4807 0.4487 0.045 Uiso 1 1 calc R U
H84C H 0.4283 0.4880 0.4435 0.045 Uiso 1 1 calc R U
C85 C 0.8298(7) 0.5472(3) 0.2300(3) 0.062(2) Uani 1 1 d . .
H85 H 0.8451 0.5826 0.2329 0.075 Uiso 1 1 calc R U
C86 C 0.7401(6) 0.5324(3) 0.2344(3) 0.0555(18) Uani 1 1 d . .
H86 H 0.6942 0.5567 0.2399 0.067 Uiso 1 1 calc R U
C87 C 0.7200(5) 0.4816(3) 0.2305(3) 0.0551(18) Uani 1 1 d . .
H87 H 0.6589 0.4697 0.2331 0.066 Uiso 1 1 calc R U
C88 C 0.7867(6) 0.4482(3) 0.2231(3) 0.060(2) Uani 1 1 d . .
H88 H 0.7737 0.4126 0.2212 0.073 Uiso 1 1 calc R U
C89 C 0.8711(6) 0.4655(4) 0.2185(3) 0.064(2) Uani 1 1 d . .
H89 H 0.9168 0.4412 0.2126 0.077 Uiso 1 1 calc R U
C90 C 0.3558(5) 0.0316(3) 0.1339(3) 0.0517(18) Uani 1 1 d . .
H90 H 0.3875 0.0079 0.1154 0.062 Uiso 1 1 calc R U
C91 C 0.3983(5) 0.0455(3) 0.1841(3) 0.060(2) Uani 1 1 d . .
H91 H 0.4575 0.0317 0.1999 0.072 Uiso 1 1 calc R U
C92 C 0.3522(6) 0.0800(3) 0.2103(3) 0.060(2) Uani 1 1 d . .
H92 H 0.3794 0.0909 0.2447 0.072 Uiso 1 1 calc R U
C93 C 0.2671(6) 0.0982(3) 0.1864(3) 0.058(2) Uani 1 1 d . .
H93 H 0.2337 0.1219 0.2039 0.070 Uiso 1 1 calc R U
C94 C 0.2307(5) 0.0824(3) 0.1374(3) 0.058(2) Uani 1 1 d . .
H94 H 0.1711 0.0955 0.1212 0.069 Uiso 1 1 calc R U
C95 C 0.7487(6) 0.4953(3) 0.4781(3) 0.065(2) Uani 1 1 d . .
H95 H 0.7474 0.5105 0.5112 0.077 Uiso 1 1 calc R U
C96 C 0.7877(5) 0.4471(3) 0.4774(3) 0.0521(17) Uani 1 1 d . .
H96 H 0.8115 0.4296 0.5092 0.062 Uiso 1 1 calc R U
C97 C 0.7912(5) 0.4250(3) 0.4300(3) 0.0482(16) Uani 1 1 d . .
H97 H 0.8196 0.3924 0.4283 0.058 Uiso 1 1 calc R U
C98 C 0.7535(4) 0.4505(2) 0.3852(3) 0.0455(15) Uani 1 1 d . .
H98 H 0.7538 0.4358 0.3518 0.055 Uiso 1 1 calc R U
C99 C 0.7150(4) 0.4983(3) 0.3896(3) 0.0476(16) Uani 1 1 d . .
H99 H 0.6881 0.5156 0.3581 0.057 Uiso 1 1 calc R U
C100 C 0.9312(4) 0.1238(2) 0.1269(2) 0.0359(13) Uani 1 1 d . .
H100 H 0.9049 0.1026 0.0981 0.043 Uiso 1 1 calc R U
C101 C 0.8852(4) 0.1272(2) 0.1685(2) 0.0297(11) Uani 1 1 d . .
H101 H 0.8291 0.1083 0.1684 0.036 Uiso 1 1 calc R U
C102 C 0.9213(4) 0.1583(2) 0.2104(2) 0.0290(11) Uani 1 1 d . .
H102 H 0.8905 0.1617 0.2395 0.035 Uiso 1 1 calc R U
C103 C 1.0036(4) 0.1844(2) 0.2086(2) 0.0316(12) Uani 1 1 d . .
H103 H 1.0308 0.2059 0.2369 0.038 Uiso 1 1 calc R U
C104 C 1.0459(4) 0.1791(2) 0.1657(2) 0.0314(12) Uani 1 1 d . .
H104 H 1.1022 0.1977 0.1650 0.038 Uiso 1 1 calc R U

loop_
_atom_site_aniso_label
_atom_site_aniso_U_11
_atom_site_aniso_U_22
_atom_site_aniso_U_33
_atom_site_aniso_U_23
_atom_site_aniso_U_13
_atom_site_aniso_U_12
Nd2 0.01731(15) 0.02103(15) 0.01803(16) 0.00329(9) 0.00416(11) 0.00144(9)
O1 0.0270(18) 0.0266(17) 0.0195(17) 0.0018(13) 0.0100(14) -0.0008(13)
O2 0.0238(17) 0.0238(17) 0.0179(17) -0.0041(12) 0.0034(14) -0.0034(13)
O3 0.0181(16) 0.0280(17) 0.0190(17) 0.0037(13) 0.0043(13) -0.0020(13)
O4 0.0236(17) 0.0246(17) 0.0239(18) 0.0091(13) 0.0053(14) 0.0005(13)
O5 0.0156(15) 0.0215(16) 0.0250(18) 0.0040(13) 0.0053(13) -0.0012(12)
O6 0.0223(18) 0.0240(17) 0.0258(19) 0.0081(13) 0.0042(15) 0.0027(13)
O7 0.0219(17) 0.0295(18) 0.0157(17) 0.0008(13) 0.0024(13) 0.0056(13)
O8 0.0247(17) 0.0242(17) 0.0202(17) 0.0015(13) 0.0051(14) 0.0015(13)
O9 0.0256(17) 0.0242(17) 0.0179(17) 0.0032(13) 0.0074(14) 0.0026(13)
N1 0.0177(19) 0.0212(19) 0.020(2) -0.0007(15) -0.0004(16) 0.0002(15)
N2 0.0134(18) 0.025(2) 0.022(2) -0.0052(16) 0.0008(16) 0.0010(15)
N3 0.021(2) 0.025(2) 0.018(2) 0.0024(15) 0.0028(16) -0.0076(15)
N4 0.038(3) 0.131(7) 0.033(3) 0.016(4) 0.004(3) -0.012(4)
N5 0.060(4) 0.069(4) 0.043(3) 0.003(3) 0.009(3) -0.005(3)
N6 0.055(4) 0.052(3) 0.068(4) 0.004(3) 0.021(3) 0.017(3)
N7 0.040(3) 0.042(3) 0.035(3) 0.000(2) 0.015(2) -0.006(2)
C1 0.025(2) 0.015(2) 0.021(3) 0.0038(17) 0.004(2) 0.0036(17)
C2 0.018(2) 0.012(2) 0.033(3) 0.0040(18) 0.003(2) -0.0015(16)
C3 0.021(2) 0.023(2) 0.020(2) -0.0015(18) -0.0003(19) 0.0019(18)
C4 0.024(2) 0.024(2) 0.025(3) 0.0012(19) 0.003(2) -0.0010(19)
C5 0.023(2) 0.029(3) 0.015(2) -0.0031(18) 0.005(2) 0.0029(19)
C6 0.021(2) 0.020(2) 0.021(3) -0.0030(17) 0.007(2) 0.0000(17)
C7 0.022(2) 0.022(2) 0.022(3) 0.0008(18) 0.004(2) 0.0018(18)
C8 0.020(2) 0.020(2) 0.025(3) -0.0015(18) 0.003(2) 0.0015(17)
C9 0.021(2) 0.022(2) 0.024(3) -0.0005(18) 0.005(2) -0.0013(18)
C10 0.021(2) 0.019(2) 0.025(3) 0.0022(18) 0.005(2) 0.0027(17)
C11 0.015(2) 0.018(2) 0.025(3) 0.0017(18) 0.0040(19) 0.0016(16)
C12 0.027(2) 0.019(2) 0.013(2) -0.0005(16) 0.0005(19) 0.0019(18)
C13 0.020(2) 0.026(3) 0.036(3) -0.002(2) 0.006(2) -0.0058(19)
C14 0.025(3) 0.035(3) 0.035(3) 0.001(2) 0.003(2) -0.004(2)
C15 0.027(3) 0.025(3) 0.045(3) 0.000(2) -0.001(2) -0.010(2)
C16 0.031(3) 0.041(3) 0.039(3) -0.009(2) 0.004(3) -0.013(2)
C17 0.029(3) 0.030(3) 0.020(3) 0.0011(19) 0.004(2) 0.000(2)
C18 0.039(3) 0.039(3) 0.019(3) -0.003(2) 0.006(2) -0.002(2)
C19 0.039(3) 0.035(3) 0.022(3) 0.002(2) 0.000(2) -0.005(2)
C20 0.031(3) 0.047(3) 0.020(3) -0.006(2) 0.010(2) -0.003(2)
C21 0.023(2) 0.031(3) 0.025(3) -0.005(2) 0.005(2) -0.005(2)
C22 0.035(3) 0.046(3) 0.024(3) 0.004(2) -0.008(2) -0.002(2)
C23 0.039(3) 0.035(3) 0.036(3) -0.014(2) 0.012(3) -0.004(2)
C24 0.033(3) 0.053(4) 0.027(3) -0.012(2) 0.005(2) -0.011(3)
C25 0.018(2) 0.027(2) 0.023(3) 0.0003(19) 0.005(2) -0.0041(18)
C26 0.031(3) 0.032(3) 0.025(3) 0.010(2) 0.009(2) -0.002(2)
C27 0.025(3) 0.030(3) 0.029(3) -0.002(2) 0.009(2) 0.001(2)
C28 0.032(3) 0.027(3) 0.031(3) -0.002(2) 0.006(2) -0.004(2)
C29 0.015(2) 0.025(2) 0.019(2) -0.0013(18) 0.0043(18) -0.0006(17)
C30 0.015(2) 0.024(2) 0.020(2) -0.0023(18) 0.0057(19) -0.0029(17)
C31 0.018(2) 0.021(2) 0.029(3) 0.0020(19) 0.005(2) 0.0041(18)
C32 0.025(2) 0.023(2) 0.025(3) 0.0045(19) 0.006(2) 0.0028(19)
C33 0.024(2) 0.018(2) 0.023(3) -0.0003(18) 0.001(2) 0.0013(18)
C34 0.022(2) 0.019(2) 0.020(2) 0.0026(17) 0.0062(19) -0.0008(17)
C35 0.017(2) 0.013(2) 0.020(2) -0.0026(16) 0.0003(18) 0.0009(16)
C36 0.022(2) 0.016(2) 0.021(2) 0.0013(17) 0.0009(19) 0.0003(17)
C37 0.017(2) 0.020(2) 0.031(3) -0.0036(19) 0.005(2) -0.0028(17)
C38 0.017(2) 0.023(2) 0.028(3) -0.0051(19) 0.005(2) 0.0004(18)
C39 0.023(2) 0.025(2) 0.021(2) -0.0067(19) 0.008(2) 0.0001(19)
C40 0.018(2) 0.020(2) 0.020(2) 0.0037(17) 0.0063(19) 0.0022(17)
C41 0.018(2) 0.030(3) 0.024(3) 0.009(2) -0.001(2) 0.0026(19)
C42 0.029(3) 0.033(3) 0.067(4) 0.002(3) -0.007(3) -0.004(2)
C43 0.033(3) 0.077(5) 0.039(4) 0.028(3) 0.016(3) 0.018(3)
C44 0.022(3) 0.039(3) 0.031(3) 0.016(2) 0.004(2) 0.009(2)
C45 0.024(2) 0.023(2) 0.019(2) 0.0024(18) 0.005(2) 0.0016(18)
C46 0.029(3) 0.034(3) 0.022(3) 0.000(2) 0.005(2) -0.004(2)
C47 0.033(3) 0.022(2) 0.028(3) 0.0064(19) 0.004(2) -0.003(2)
C48 0.027(3) 0.025(3) 0.029(3) 0.008(2) 0.000(2) 0.001(2)
C49 0.014(2) 0.025(3) 0.039(3) 0.003(2) 0.005(2) 0.0048(18)
C50 0.016(2) 0.032(3) 0.051(4) 0.005(2) -0.001(2) 0.001(2)
C51 0.029(3) 0.022(3) 0.047(3) 0.002(2) 0.007(2) 0.005(2)
C52 0.025(3) 0.037(3) 0.040(4) 0.007(2) 0.003(3) 0.003(2)
C53 0.023(2) 0.018(2) 0.028(3) -0.0027(18) 0.008(2) -0.0039(18)
C54 0.022(2) 0.031(3) 0.026(3) -0.003(2) 0.007(2) -0.0038(19)
C55 0.028(3) 0.019(2) 0.034(3) 0.0013(19) 0.010(2) -0.0014(19)
C56 0.027(3) 0.042(3) 0.029(3) 0.004(2) 0.014(2) -0.003(2)
C57 0.018(2) 0.022(2) 0.015(2) -0.0006(17) 0.0019(18) -0.0050(17)
C58 0.023(2) 0.020(2) 0.024(3) 0.0019(18) 0.007(2) 0.0012(18)
C59 0.019(2) 0.024(2) 0.027(3) 0.0046(19) 0.006(2) 0.0018(18)
C60 0.025(2) 0.025(2) 0.023(3) 0.0027(19) 0.002(2) 0.0025(19)
C61 0.019(2) 0.017(2) 0.028(3) -0.0005(18) 0.006(2) -0.0050(17)
C62 0.023(2) 0.020(2) 0.022(2) 0.0026(17) 0.009(2) 0.0002(18)
C63 0.022(2) 0.026(2) 0.018(2) -0.0003(18) 0.0020(19) -0.0035(18)
C64 0.023(2) 0.018(2) 0.022(2) 0.0023(17) 0.004(2) -0.0001(17)
C65 0.024(2) 0.024(2) 0.014(2) 0.0005(17) 0.0039(19) 0.0005(18)
C66 0.027(3) 0.024(2) 0.019(2) 0.0003(18) 0.006(2) -0.0043(19)
C67 0.030(3) 0.018(2) 0.021(2) -0.0007(17) 0.009(2) -0.0003(18)
C68 0.026(2) 0.017(2) 0.020(2) 0.0026(17) 0.007(2) -0.0001(18)
C69 0.035(3) 0.035(3) 0.016(3) 0.005(2) 0.005(2) 0.010(2)
C70 0.046(3) 0.039(3) 0.025(3) -0.003(2) -0.001(3) 0.006(3)
C71 0.047(3) 0.043(3) 0.026(3) 0.012(2) 0.018(3) 0.014(3)
C72 0.049(4) 0.044(3) 0.022(3) 0.005(2) 0.006(3) 0.018(3)
C73 0.027(3) 0.023(2) 0.028(3) 0.0012(19) 0.004(2) 0.008(2)
C74 0.024(3) 0.031(3) 0.036(3) 0.001(2) 0.008(2) 0.005(2)
C75 0.032(3) 0.020(2) 0.041(3) 0.001(2) 0.005(2) 0.003(2)
C76 0.033(3) 0.031(3) 0.034(3) 0.004(2) 0.006(2) 0.009(2)
C77 0.037(3) 0.028(3) 0.019(3) 0.002(2) 0.005(2) 0.001(2)
C78 0.047(3) 0.032(3) 0.023(3) 0.004(2) 0.006(2) 0.001(2)
C79 0.048(3) 0.036(3) 0.017(3) 0.001(2) 0.004(2) 0.005(2)
C80 0.038(3) 0.039(3) 0.028(3) 0.006(2) 0.002(2) 0.009(2)
C81 0.030(3) 0.027(3) 0.027(3) -0.002(2) 0.012(2) 0.002(2)
C82 0.030(3) 0.037(3) 0.043(3) -0.006(2) 0.014(3) -0.003(2)
C83 0.052(4) 0.032(3) 0.026(3) 0.002(2) 0.019(3) 0.010(2)
C84 0.037(3) 0.028(3) 0.026(3) -0.002(2) 0.011(2) 0.006(2)
C85 0.107(7) 0.045(4) 0.027(3) 0.011(3) -0.007(4) -0.035(4)
C86 0.064(5) 0.054(4) 0.048(4) -0.003(3) 0.010(4) 0.016(4)
C87 0.039(4) 0.067(5) 0.057(5) -0.007(4) 0.005(3) -0.017(3)
C88 0.086(6) 0.042(4) 0.048(4) 0.001(3) 0.000(4) -0.003(4)
C89 0.071(5) 0.084(6) 0.035(4) 0.004(4) 0.002(4) 0.039(5)
C90 0.051(4) 0.037(3) 0.076(5) -0.006(3) 0.036(4) -0.001(3)
C91 0.036(4) 0.052(4) 0.085(6) 0.028(4) -0.003(4) -0.003(3)
C92 0.082(6) 0.054(4) 0.038(4) -0.002(3) -0.001(4) -0.036(4)
C93 0.084(6) 0.033(3) 0.069(5) -0.002(3) 0.044(5) -0.004(3)
C94 0.045(4) 0.055(4) 0.076(6) 0.031(4) 0.019(4) 0.004(3)
C95 0.069(5) 0.074(5) 0.055(5) 0.002(4) 0.023(4) 0.026(4)
C96 0.054(4) 0.053(4) 0.051(4) 0.013(3) 0.013(3) 0.014(3)
C97 0.048(4) 0.044(4) 0.058(4) 0.009(3) 0.022(3) 0.003(3)
C98 0.037(3) 0.045(4) 0.058(4) 0.002(3) 0.018(3) -0.003(3)
C99 0.031(3) 0.050(4) 0.062(5) 0.016(3) 0.009(3) 0.001(3)
C100 0.040(3) 0.037(3) 0.030(3) -0.004(2) 0.004(3) -0.007(2)
C101 0.027(3) 0.031(3) 0.031(3) 0.004(2) 0.007(2) 0.001(2)
C102 0.026(3) 0.034(3) 0.028(3) -0.001(2) 0.007(2) 0.015(2)
C103 0.029(3) 0.032(3) 0.033(3) -0.001(2) 0.001(2) 0.001(2)
C104 0.026(3) 0.030(3) 0.039(3) 0.004(2) 0.008(2) 0.002(2)

loop_
_atom_type_symbol
_atom_type_description
_atom_type_scat_dispersion_real
_atom_type_scat_dispersion_imag
_atom_type_scat_source
C C 0.0181 0.0091 'International Tables Vol C Tables 4.2.6.8 and 6.1.1.4'
H H 0.0000 0.0000 'International Tables Vol C Tables 4.2.6.8 and 6.1.1.4'
N N 0.0311 0.0180 'International Tables Vol C Tables 4.2.6.8 and 6.1.1.4'
Nd Nd -3.1807 10.9079 'International Tables Vol C Tables 4.2.6.8 and 6.1.1.4'
O O 0.0492 0.0322 'International Tables Vol C Tables 4.2.6.8 and 6.1.1.4'

loop_
_geom_angle_atom_site_label_1
_geom_angle_atom_site_label_2
_geom_angle_atom_site_label_3
_geom_angle
O1 Nd2 O6 149.63(11)
O1 Nd2 O7 88.62(11)
O6 Nd2 O7 76.74(11)
O1 Nd2 O9 80.70(10)
O6 Nd2 O9 85.67(11)
O7 Nd2 O9 124.00(11)
O1 Nd2 O3 124.27(10)
O6 Nd2 O3 78.73(11)
O7 Nd2 O3 77.41(11)
O9 Nd2 O3 149.80(10)
O1 Nd2 O4 80.02(11)
O6 Nd2 O4 123.34(10)
O7 Nd2 O4 153.72(10)
O9 Nd2 O4 77.67(11)
O3 Nd2 O4 89.49(11)
O1 Nd2 N1 62.76(11)
O6 Nd2 N1 130.26(12)
O7 Nd2 N1 66.09(11)
O9 Nd2 N1 142.55(12)
O3 Nd2 N1 62.25(11)
O4 Nd2 N1 87.67(11)
O1 Nd2 N3 83.20(11)
O6 Nd2 N3 66.44(11)
O7 Nd2 N3 62.09(11)
O9 Nd2 N3 62.11(11)
O3 Nd2 N3 130.89(11)
O4 Nd2 N3 138.37(12)
N1 Nd2 N3 117.46(12)
O1 Nd2 N2 134.75(11)
O6 Nd2 N2 61.64(11)
O7 Nd2 N2 136.05(11)
O9 Nd2 N2 68.74(11)
O3 Nd2 N2 81.09(11)
O4 Nd2 N2 61.82(11)
N1 Nd2 N2 132.74(12)
N3 Nd2 N2 108.89(12)
C7 O1 Nd2 123.3(3)
C11 O2 C6 119.1(3)
C2 O3 Nd2 121.8(3)
C30 O4 Nd2 124.1(3)
C40 O5 C34 119.9(3)
C36 O6 Nd2 125.5(3)
C58 O7 Nd2 124.1(3)
C68 O8 C62 120.5(4)
C64 O9 Nd2 123.9(3)
C1 N1 C12 120.2(4)
C1 N1 Nd2 119.6(3)
C12 N1 Nd2 119.3(3)
C35 N2 C29 120.2(4)
C35 N2 Nd2 119.4(3)
C29 N2 Nd2 119.4(3)
C63 N3 C57 119.1(4)
C63 N3 Nd2 119.6(3)
C57 N3 Nd2 119.3(3)
C89 N4 C85 116.0(6)
C90 N5 C94 117.1(6)
C99 N6 C95 115.3(6)
C104 N7 C100 116.4(5)
N1 C1 C6 122.6(4)
N1 C1 C2 114.8(4)
C6 C1 C2 122.6(5)
O3 C2 C3 126.2(4)
O3 C2 C1 117.3(4)
C3 C2 C1 116.5(4)
C4 C3 C2 116.7(4)
C4 C3 C13 121.8(4)
C2 C3 C13 121.6(4)
C3 C4 C5 128.5(5)
C3 C4 H4 115.8
C5 C4 H4 115.8
C6 C5 C4 114.5(4)
C6 C5 C17 125.1(4)
C4 C5 C17 120.3(4)
C5 C6 O2 120.8(4)
C5 C6 C1 121.1(4)
O2 C6 C1 118.0(4)
O1 C7 C12 119.2(4)
O1 C7 C8 125.2(4)
C12 C7 C8 115.7(4)
C9 C8 C7 116.5(4)
C9 C8 C21 122.8(4)
C7 C8 C21 120.7(4)
C8 C9 C10 128.9(4)
C8 C9 H9 115.6
C10 C9 H9 115.6
C11 C10 C9 114.4(4)
C11 C10 C25 124.4(4)
C9 C10 C25 121.2(4)
C10 C11 O2 121.7(4)
C10 C11 C12 119.9(4)
O2 C11 C12 118.4(4)
N1 C12 C11 121.2(4)
N1 C12 C7 114.6(4)
C11 C12 C7 124.1(4)
C16 C13 C15 108.0(4)
C16 C13 C3 112.5(4)
C15 C13 C3 109.0(4)
C16 C13 C14 107.9(4)
C15 C13 C14 109.6(4)
C3 C13 C14 109.7(4)
C13 C14 H14A 109.5
C13 C14 H14B 109.5
H14A C14 H14B 109.5
C13 C14 H14C 109.5
H14A C14 H14C 109.5
H14B C14 H14C 109.5
C13 C15 H15A 109.5
C13 C15 H15B 109.5
H15A C15 H15B 109.5
C13 C15 H15C 109.5
H15A C15 H15C 109.5
H15B C15 H15C 109.5
C13 C16 H16A 109.5
C13 C16 H16B 109.5
H16A C16 H16B 109.5
C13 C16 H16C 109.5
H16A C16 H16C 109.5
H16B C16 H16C 109.5
C18 C17 C19 108.0(4)
C18 C17 C20 107.4(4)
C19 C17 C20 110.5(4)
C18 C17 C5 111.9(4)
C19 C17 C5 107.9(4)
C20 C17 C5 111.1(4)
C17 C18 H18A 109.5
C17 C18 H18B 109.5
H18A C18 H18B 109.5
C17 C18 H18C 109.5
H18A C18 H18C 109.5
H18B C18 H18C 109.5
C17 C19 H19A 109.5
C17 C19 H19B 109.5
H19A C19 H19B 109.5
C17 C19 H19C 109.5
H19A C19 H19C 109.5
H19B C19 H19C 109.5
C17 C20 H20A 109.5
C17 C20 H20B 109.5
H20A C20 H20B 109.5
C17 C20 H20C 109.5
H20A C20 H20C 109.5
H20B C20 H20C 109.5
C24 C21 C8 112.5(4)
C24 C21 C22 107.9(5)
C8 C21 C22 109.5(4)
C24 C21 C23 108.2(4)
C8 C21 C23 109.5(4)
C22 C21 C23 109.2(4)
C21 C22 H22A 109.5
C21 C22 H22B 109.5
H22A C22 H22B 109.5
C21 C22 H22C 109.5
H22A C22 H22C 109.5
H22B C22 H22C 109.5
C21 C23 H23A 109.5
C21 C23 H23B 109.5
H23A C23 H23B 109.5
C21 C23 H23C 109.5
H23A C23 H23C 109.5
H23B C23 H23C 109.5
C21 C24 H24A 109.5
C21 C24 H24B 109.5
H24A C24 H24B 109.5
C21 C24 H24C 109.5
H24A C24 H24C 109.5
H24B C24 H24C 109.5
C10 C25 C26 110.2(4)
C10 C25 C27 109.8(4)
C26 C25 C27 110.3(4)
C10 C25 C28 112.5(4)
C26 C25 C28 107.0(4)
C27 C25 C28 107.0(4)
C25 C26 H26A 109.5
C25 C26 H26B 109.5
H26A C26 H26B 109.5
C25 C26 H26C 109.5
H26A C26 H26C 109.5
H26B C26 H26C 109.5
C25 C27 H27A 109.5
C25 C27 H27B 109.5
H27A C27 H27B 109.5
C25 C27 H27C 109.5
H27A C27 H27C 109.5
H27B C27 H27C 109.5
C25 C28 H28A 109.5
C25 C28 H28B 109.5
H28A C28 H28B 109.5
C25 C28 H28C 109.5
H28A C28 H28C 109.5
H28B C28 H28C 109.5
N2 C29 C34 122.0(4)
N2 C29 C30 114.8(4)
C34 C29 C30 123.1(4)
O4 C30 C31 125.9(4)
O4 C30 C29 118.5(4)
C31 C30 C29 115.6(4)
C32 C31 C30 116.7(4)
C32 C31 C41 121.8(4)
C30 C31 C41 121.4(4)
C31 C32 C33 129.7(5)
C31 C32 H32 115.1
C33 C32 H32 115.1
C34 C33 C32 113.7(4)
C34 C33 C45 124.7(4)
C32 C33 C45 121.4(4)
C33 C34 O5 121.0(4)
C33 C34 C29 121.1(4)
O5 C34 C29 117.8(4)
N2 C35 C40 122.3(4)
N2 C35 C36 115.6(4)
C40 C35 C36 122.1(4)
O6 C36 C37 125.5(4)
O6 C36 C35 117.3(4)
C37 C36 C35 117.2(4)
C38 C37 C36 116.6(4)
C38 C37 C49 123.0(4)
C36 C37 C49 120.4(4)
C37 C38 C39 128.6(4)
C37 C38 H38 115.7
C39 C38 H38 115.7
C40 C39 C38 114.8(4)
C40 C39 C53 123.6(4)
C38 C39 C53 121.5(4)
C39 C40 O5 121.7(4)
C39 C40 C35 120.7(4)
O5 C40 C35 117.6(4)
C43 C41 C44 108.3(4)
C43 C41 C31 111.8(4)
C44 C41 C31 112.8(4)
C43 C41 C42 108.8(5)
C44 C41 C42 107.7(4)
C31 C41 C42 107.2(4)
C41 C42 H42A 109.5
C41 C42 H42B 109.5
H42A C42 H42B 109.5
C41 C42 H42C 109.5
H42A C42 H42C 109.5
H42B C42 H42C 109.5
C41 C43 H43A 109.5
C41 C43 H43B 109.5
H43A C43 H43B 109.5
C41 C43 H43C 109.5
H43A C43 H43C 109.5
H43B C43 H43C 109.5
C41 C44 H44A 109.5
C41 C44 H44B 109.5
H44A C44 H44B 109.5
C41 C44 H44C 109.5
H44A C44 H44C 109.5
H44B C44 H44C 109.5
C33 C45 C47 111.9(4)
C33 C45 C48 112.2(4)
C47 C45 C48 106.6(4)
C33 C45 C46 108.6(4)
C47 C45 C46 110.7(4)
C48 C45 C46 106.6(4)
C45 C46 H46A 109.5
C45 C46 H46B 109.5
H46A C46 H46B 109.5
C45 C46 H46C 109.5
H46A C46 H46C 109.5
H46B C46 H46C 109.5
C45 C47 H47A 109.5
C45 C47 H47B 109.5
H47A C47 H47B 109.5
C45 C47 H47C 109.5
H47A C47 H47C 109.5
H47B C47 H47C 109.5
C45 C48 H48A 109.5
C45 C48 H48B 109.5
H48A C48 H48B 109.5
C45 C48 H48C 109.5
H48A C48 H48C 109.5
H48B C48 H48C 109.5
C50 C49 C37 112.7(4)
C50 C49 C51 107.8(4)
C37 C49 C51 108.9(4)
C50 C49 C52 108.4(5)
C37 C49 C52 109.7(4)
C51 C49 C52 109.4(4)
C49 C50 H50A 109.5
C49 C50 H50B 109.5
H50A C50 H50B 109.5
C49 C50 H50C 109.5
H50A C50 H50C 109.5
H50B C50 H50C 109.5
C49 C51 H51A 109.5
C49 C51 H51B 109.5
H51A C51 H51B 109.5
C49 C51 H51C 109.5
H51A C51 H51C 109.5
H51B C51 H51C 109.5
C49 C52 H52A 109.5
C49 C52 H52B 109.5
H52A C52 H52B 109.5
C49 C52 H52C 109.5
H52A C52 H52C 109.5
H52B C52 H52C 109.5
C39 C53 C54 112.0(4)
C39 C53 C55 109.7(4)
C54 C53 C55 107.2(4)
C39 C53 C56 111.1(4)
C54 C53 C56 106.7(4)
C55 C53 C56 110.0(4)
C53 C54 H54A 109.5
C53 C54 H54B 109.5
H54A C54 H54B 109.5
C53 C54 H54C 109.5
H54A C54 H54C 109.5
H54B C54 H54C 109.5
C53 C55 H55A 109.5
C53 C55 H55B 109.5
H55A C55 H55B 109.5
C53 C55 H55C 109.5
H55A C55 H55C 109.5
H55B C55 H55C 109.5
C53 C56 H56A 109.5
C53 C56 H56B 109.5
H56A C56 H56B 109.5
C53 C56 H56C 109.5
H56A C56 H56C 109.5
H56B C56 H56C 109.5
N3 C57 C62 122.5(4)
N3 C57 C58 114.3(4)
C62 C57 C58 123.1(4)
O7 C58 C59 125.9(4)
O7 C58 C57 118.6(4)
C59 C58 C57 115.5(4)
C60 C59 C58 117.6(4)
C60 C59 C69 122.7(4)
C58 C59 C69 119.6(4)
C59 C60 C61 127.6(5)
C59 C60 H60 116.2
C61 C60 H60 116.2
C62 C61 C60 115.0(4)
C62 C61 C73 124.3(4)
C60 C61 C73 120.7(4)
C61 C62 O8 121.6(4)
C61 C62 C57 121.0(4)
O8 C62 C57 117.4(4)
N3 C63 C68 122.9(4)
N3 C63 C64 114.8(4)
C68 C63 C64 122.3(4)
O9 C64 C65 125.1(4)
O9 C64 C63 118.1(4)
C65 C64 C63 116.8(4)
C66 C65 C64 116.1(4)
C66 C65 C77 123.7(4)
C64 C65 C77 120.2(4)
C65 C66 C67 128.7(4)
C65 C66 H66 115.7
C67 C66 H66 115.7
C68 C67 C66 115.2(4)
C68 C67 C81 123.9(4)
C66 C67 C81 120.9(4)
C67 C68 O8 121.9(4)
C67 C68 C63 120.6(4)
O8 C68 C63 117.4(4)
C71 C69 C59 110.4(4)
C71 C69 C70 109.6(5)
C59 C69 C70 109.3(4)
C71 C69 C72 107.7(4)
C59 C69 C72 111.7(4)
C70 C69 C72 108.1(5)
C69 C70 H70A 109.5
C69 C70 H70B 109.5
H70A C70 H70B 109.5
C69 C70 H70C 109.5
H70A C70 H70C 109.5
H70B C70 H70C 109.5
C69 C71 H71A 109.5
C69 C71 H71B 109.5
H71A C71 H71B 109.5
C69 C71 H71C 109.5
H71A C71 H71C 109.5
H71B C71 H71C 109.5
C69 C72 H72A 109.5
C69 C72 H72B 109.5
H72A C72 H72B 109.5
C69 C72 H72C 109.5
H72A C72 H72C 109.5
H72B C72 H72C 109.5
C74 C73 C61 111.5(4)
C74 C73 C76 106.3(4)
C61 C73 C76 112.6(4)
C74 C73 C75 110.7(4)
C61 C73 C75 109.2(4)
C76 C73 C75 106.4(4)
C73 C74 H74A 109.5
C73 C74 H74B 109.5
H74A C74 H74B 109.5
C73 C74 H74C 109.5
H74A C74 H74C 109.5
H74B C74 H74C 109.5
C73 C75 H75A 109.5
C73 C75 H75B 109.5
H75A C75 H75B 109.5
C73 C75 H75C 109.5
H75A C75 H75C 109.5
H75B C75 H75C 109.5
C73 C76 H76A 109.5
C73 C76 H76B 109.5
H76A C76 H76B 109.5
C73 C76 H76C 109.5
H76A C76 H76C 109.5
H76B C76 H76C 109.5
C65 C77 C80 109.5(4)
C65 C77 C79 111.4(4)
C80 C77 C79 107.4(5)
C65 C77 C78 109.2(4)
C80 C77 C78 110.0(4)
C79 C77 C78 109.3(4)
C77 C78 H78A 109.5
C77 C78 H78B 109.5
H78A C78 H78B 109.5
C77 C78 H78C 109.5
H78A C78 H78C 109.5
H78B C78 H78C 109.5
C77 C79 H79A 109.5
C77 C79 H79B 109.5
H79A C79 H79B 109.5
C77 C79 H79C 109.5
H79A C79 H79C 109.5
H79B C79 H79C 109.5
C77 C80 H80A 109.5
C77 C80 H80B 109.5
H80A C80 H80B 109.5
C77 C80 H80C 109.5
H80A C80 H80C 109.5
H80B C80 H80C 109.5
C84 C81 C83 107.6(4)
C84 C81 C82 110.5(5)
C83 C81 C82 107.7(4)
C84 C81 C67 111.9(4)
C83 C81 C67 111.7(4)
C82 C81 C67 107.5(4)
C81 C82 H82A 109.5
C81 C82 H82B 109.5
H82A C82 H82B 109.5
C81 C82 H82C 109.5
H82A C82 H82C 109.5
H82B C82 H82C 109.5
C81 C83 H83A 109.5
C81 C83 H83B 109.5
H83A C83 H83B 109.5
C81 C83 H83C 109.5
H83A C83 H83C 109.5
H83B C83 H83C 109.5
C81 C84 H84A 109.5
C81 C84 H84B 109.5
H84A C84 H84B 109.5
C81 C84 H84C 109.5
H84A C84 H84C 109.5
H84B C84 H84C 109.5
N4 C85 C86 123.2(7)
N4 C85 H85 118.4
C86 C85 H85 118.4
C87 C86 C85 117.4(7)
C87 C86 H86 121.3
C85 C86 H86 121.3
C88 C87 C86 119.7(7)
C88 C87 H87 120.1
C86 C87 H87 120.1
C89 C88 C87 119.4(8)
C89 C88 H88 120.3
C87 C88 H88 120.3
N4 C89 C88 124.2(7)
N4 C89 H89 117.9
C88 C89 H89 117.9
N5 C90 C91 123.2(6)
N5 C90 H90 118.4
C91 C90 H90 118.4
C92 C91 C90 117.9(7)
C92 C91 H91 121.0
C90 C91 H91 121.0
C93 C92 C91 119.0(7)
C93 C92 H92 120.5
C91 C92 H92 120.5
C94 C93 C92 119.1(7)
C94 C93 H93 120.4
C92 C93 H93 120.4
N5 C94 C93 123.7(7)
N5 C94 H94 118.2
C93 C94 H94 118.2
N6 C95 C96 124.0(7)
N6 C95 H95 118.0
C96 C95 H95 118.0
C97 C96 C95 118.6(7)
C97 C96 H96 120.7
C95 C96 H96 120.7
C98 C97 C96 119.0(6)
C98 C97 H97 120.5
C96 C97 H97 120.5
C97 C98 C99 118.4(7)
C97 C98 H98 120.8
C99 C98 H98 120.8
N6 C99 C98 124.6(7)
N6 C99 H99 117.7
C98 C99 H99 117.7
N7 C100 C101 123.6(5)
N7 C100 H100 118.2
C101 C100 H100 118.2
C100 C101 C102 119.3(5)
C100 C101 H101 120.3
C102 C101 H101 120.3
C103 C102 C101 117.9(5)
C103 C102 H102 121.1
C101 C102 H102 121.1
C104 C103 C102 119.6(5)
C104 C103 H103 120.2
C102 C103 H103 120.2
N7 C104 C103 123.2(5)
N7 C104 H104 118.4
C103 C104 H104 118.4

loop_
_geom_bond_atom_site_label_1
_geom_bond_atom_site_label_2
_geom_bond_distance
Nd2 O1 2.463(3)
Nd2 O6 2.470(3)
Nd2 O7 2.473(3)
Nd2 O9 2.474(3)
Nd2 O3 2.489(3)
Nd2 O4 2.492(3)
Nd2 N1 2.570(4)
Nd2 N3 2.587(4)
Nd2 N2 2.608(4)
O1 C7 1.274(5)
O2 C11 1.391(6)
O2 C6 1.393(6)
O3 C2 1.278(6)
O4 C30 1.263(5)
O5 C40 1.385(5)
O5 C34 1.394(5)
O6 C36 1.269(5)
O7 C58 1.266(6)
O8 C68 1.380(6)
O8 C62 1.390(5)
O9 C64 1.272(6)
N1 C1 1.313(6)
N1 C12 1.335(6)
N2 C35 1.313(6)
N2 C29 1.330(6)
N3 C63 1.314(6)
N3 C57 1.343(6)
N4 C89 1.327(11)
N4 C85 1.328(11)
N5 C90 1.316(9)
N5 C94 1.332(10)
N6 C99 1.332(9)
N6 C95 1.340(10)
N7 C104 1.344(7)
N7 C100 1.346(7)
C1 C6 1.414(7)
C1 C2 1.477(6)
C2 C3 1.429(7)
C3 C4 1.382(7)
C3 C13 1.537(6)
C4 C5 1.442(7)
C4 H4 0.9500
C5 C6 1.379(7)
C5 C17 1.545(7)
C7 C12 1.434(6)
C7 C8 1.450(6)
C8 C9 1.368(6)
C8 C21 1.530(7)
C9 C10 1.429(7)
C9 H9 0.9500
C10 C11 1.387(6)
C10 C25 1.533(6)
C11 C12 1.422(6)
C13 C16 1.526(8)
C13 C15 1.530(7)
C13 C14 1.548(7)
C14 H14A 0.9800
C14 H14B 0.9800
C14 H14C 0.9800
C15 H15A 0.9800
C15 H15B 0.9800
C15 H15C 0.9800
C16 H16A 0.9800
C16 H16B 0.9800
C16 H16C 0.9800
C17 C18 1.526(7)
C17 C19 1.528(7)
C17 C20 1.533(8)
C18 H18A 0.9800
C18 H18B 0.9800
C18 H18C 0.9800
C19 H19A 0.9800
C19 H19B 0.9800
C19 H19C 0.9800
C20 H20A 0.9800
C20 H20B 0.9800
C20 H20C 0.9800
C21 C24 1.525(7)
C21 C22 1.537(7)
C21 C23 1.540(7)
C22 H22A 0.9800
C22 H22B 0.9800
C22 H22C 0.9800
C23 H23A 0.9800
C23 H23B 0.9800
C23 H23C 0.9800
C24 H24A 0.9800
C24 H24B 0.9800
C24 H24C 0.9800
C25 C26 1.533(7)
C25 C27 1.538(7)
C25 C28 1.541(7)
C26 H26A 0.9800
C26 H26B 0.9800
C26 H26C 0.9800
C27 H27A 0.9800
C27 H27B 0.9800
C27 H27C 0.9800
C28 H28A 0.9800
C28 H28B 0.9800
C28 H28C 0.9800
C29 C34 1.427(6)
C29 C30 1.459(6)
C30 C31 1.440(6)
C31 C32 1.377(6)
C31 C41 1.527(6)
C32 C33 1.420(7)
C32 H32 0.9500
C33 C34 1.380(6)
C33 C45 1.529(6)
C35 C40 1.440(6)
C35 C36 1.455(6)
C36 C37 1.436(6)
C37 C38 1.375(7)
C37 C49 1.534(7)
C38 C39 1.435(7)
C38 H38 0.9500
C39 C40 1.375(6)
C39 C53 1.526(6)
C41 C43 1.525(7)
C41 C44 1.526(6)
C41 C42 1.556(8)
C42 H42A 0.9800
C42 H42B 0.9800
C42 H42C 0.9800
C43 H43A 0.9800
C43 H43B 0.9800
C43 H43C 0.9800
C44 H44A 0.9800
C44 H44B 0.9800
C44 H44C 0.9800
C45 C47 1.531(7)
C45 C48 1.544(7)
C45 C46 1.548(7)
C46 H46A 0.9800
C46 H46B 0.9800
C46 H46C 0.9800
C47 H47A 0.9800
C47 H47B 0.9800
C47 H47C 0.9800
C48 H48A 0.9800
C48 H48B 0.9800
C48 H48C 0.9800
C49 C50 1.528(7)
C49 C51 1.536(7)
C49 C52 1.544(8)
C50 H50A 0.9800
C50 H50B 0.9800
C50 H50C 0.9800
C51 H51A 0.9800
C51 H51B 0.9800
C51 H51C 0.9800
C52 H52A 0.9800
C52 H52B 0.9800
C52 H52C 0.9800
C53 C54 1.532(6)
C53 C55 1.534(6)
C53 C56 1.545(7)
C54 H54A 0.9800
C54 H54B 0.9800
C54 H54C 0.9800
C55 H55A 0.9800
C55 H55B 0.9800
C55 H55C 0.9800
C56 H56A 0.9800
C56 H56B 0.9800
C56 H56C 0.9800
C57 C62 1.423(6)
C57 C58 1.451(6)
C58 C59 1.443(7)
C59 C60 1.371(7)
C59 C69 1.535(7)
C60 C61 1.437(7)
C60 H60 0.9500
C61 C62 1.362(7)
C61 C73 1.537(6)
C63 C68 1.434(6)
C63 C64 1.462(6)
C64 C65 1.436(6)
C65 C66 1.387(7)
C65 C77 1.534(7)
C66 C67 1.423(7)
C66 H66 0.9500
C67 C68 1.369(6)
C67 C81 1.542(6)
C69 C71 1.533(7)
C69 C70 1.535(8)
C69 C72 1.538(7)
C70 H70A 0.9800
C70 H70B 0.9800
C70 H70C 0.9800
C71 H71A 0.9800
C71 H71B 0.9800
C71 H71C 0.9800
C72 H72A 0.9800
C72 H72B 0.9800
C72 H72C 0.9800
C73 C74 1.533(7)
C73 C76 1.540(7)
C73 C75 1.542(7)
C74 H74A 0.9800
C74 H74B 0.9800
C74 H74C 0.9800
C75 H75A 0.9800
C75 H75B 0.9800
C75 H75C 0.9800
C76 H76A 0.9800
C76 H76B 0.9800
C76 H76C 0.9800
C77 C80 1.536(8)
C77 C79 1.540(7)
C77 C78 1.543(8)
C78 H78A 0.9800
C78 H78B 0.9800
C78 H78C 0.9800
C79 H79A 0.9800
C79 H79B 0.9800
C79 H79C 0.9800
C80 H80A 0.9800
C80 H80B 0.9800
C80 H80C 0.9800
C81 C84 1.525(7)
C81 C83 1.531(7)
C81 C82 1.534(7)
C82 H82A 0.9800
C82 H82B 0.9800
C82 H82C 0.9800
C83 H83A 0.9800
C83 H83B 0.9800
C83 H83C 0.9800
C84 H84A 0.9800
C84 H84B 0.9800
C84 H84C 0.9800
C85 C86 1.378(11)
C85 H85 0.9500
C86 C87 1.357(10)
C86 H86 0.9500
C87 C88 1.339(11)
C87 H87 0.9500
C88 C89 1.328(12)
C88 H88 0.9500
C89 H89 0.9500
C90 C91 1.380(11)
C90 H90 0.9500
C91 C92 1.373(11)
C91 H91 0.9500
C92 C93 1.357(11)
C92 H92 0.9500
C93 C94 1.346(11)
C93 H93 0.9500
C94 H94 0.9500
C95 C96 1.381(10)
C95 H95 0.9500
C96 C97 1.368(10)
C96 H96 0.9500
C97 C98 1.361(9)
C97 H97 0.9500
C98 C99 1.380(9)
C98 H98 0.9500
C99 H99 0.9500
C100 C101 1.370(7)
C100 H100 0.9500
C101 C102 1.379(7)
C101 H101 0.9500
C102 C103 1.378(7)
C102 H102 0.9500
C103 C104 1.373(8)
C103 H103 0.9500
C104 H104 0.9500

loop_
_geom_torsion_atom_site_label_1
_geom_torsion_atom_site_label_2
_geom_torsion_atom_site_label_3
_geom_torsion_atom_site_label_4
_geom_torsion
C12 N1 C1 C6 -3.0(7)
Nd2 N1 C1 C6 165.4(3)
C12 N1 C1 C2 179.0(4)
Nd2 N1 C1 C2 -12.6(5)
Nd2 O3 C2 C3 -160.3(4)
Nd2 O3 C2 C1 19.8(5)
N1 C1 C2 O3 -4.1(6)
C6 C1 C2 O3 177.9(4)
N1 C1 C2 C3 176.0(4)
C6 C1 C2 C3 -1.9(7)
O3 C2 C3 C4 179.9(4)
C1 C2 C3 C4 -0.2(6)
O3 C2 C3 C13 -1.1(7)
C1 C2 C3 C13 178.7(4)
C2 C3 C4 C5 0.1(8)
C13 C3 C4 C5 -178.8(5)
C3 C4 C5 C6 2.0(7)
C3 C4 C5 C17 -174.9(5)
C4 C5 C6 O2 177.9(4)
C17 C5 C6 O2 -5.5(7)
C4 C5 C6 C1 -4.0(7)
C17 C5 C6 C1 172.6(4)
C11 O2 C6 C5 178.3(4)
C11 O2 C6 C1 0.1(6)
N1 C1 C6 C5 -173.5(4)
C2 C1 C6 C5 4.3(7)
N1 C1 C6 O2 4.6(7)
C2 C1 C6 O2 -177.5(4)
Nd2 O1 C7 C12 6.5(6)
Nd2 O1 C7 C8 -174.1(3)
O1 C7 C8 C9 -174.4(4)
C12 C7 C8 C9 5.1(6)
O1 C7 C8 C21 5.2(7)
C12 C7 C8 C21 -175.3(4)
C7 C8 C9 C10 1.3(7)
C21 C8 C9 C10 -178.3(5)
C8 C9 C10 C11 -4.8(7)
C8 C9 C10 C25 176.4(5)
C9 C10 C11 O2 -179.2(4)
C25 C10 C11 O2 -0.4(7)
C9 C10 C11 C12 1.5(6)
C25 C10 C11 C12 -179.7(4)
C6 O2 C11 C10 174.7(4)
C6 O2 C11 C12 -6.0(6)
C1 N1 C12 C11 -3.3(7)
Nd2 N1 C12 C11 -171.8(3)
C1 N1 C12 C7 178.6(4)
Nd2 N1 C12 C7 10.2(5)
C10 C11 C12 N1 -172.8(4)
O2 C11 C12 N1 7.8(6)
C10 C11 C12 C7 5.1(7)
O2 C11 C12 C7 -174.3(4)
O1 C7 C12 N1 -10.9(6)
C8 C7 C12 N1 169.6(4)
O1 C7 C12 C11 171.1(4)
C8 C7 C12 C11 -8.4(7)
C4 C3 C13 C16 -2.1(7)
C2 C3 C13 C16 179.0(4)
C4 C3 C13 C15 117.7(5)
C2 C3 C13 C15 -61.1(6)
C4 C3 C13 C14 -122.3(5)
C2 C3 C13 C14 58.8(6)
C6 C5 C17 C18 176.7(5)
C4 C5 C17 C18 -6.9(7)
C6 C5 C17 C19 -64.7(6)
C4 C5 C17 C19 111.8(5)
C6 C5 C17 C20 56.6(6)
C4 C5 C17 C20 -126.9(5)
C9 C8 C21 C24 -5.2(7)
C7 C8 C21 C24 175.2(5)
C9 C8 C21 C22 -125.2(5)
C7 C8 C21 C22 55.3(6)
C9 C8 C21 C23 115.2(5)
C7 C8 C21 C23 -64.4(6)
C11 C10 C25 C26 59.0(6)
C9 C10 C25 C26 -122.3(5)
C11 C10 C25 C27 -62.7(6)
C9 C10 C25 C27 116.0(5)
C11 C10 C25 C28 178.3(4)
C9 C10 C25 C28 -3.0(6)
C35 N2 C29 C34 1.6(7)
Nd2 N2 C29 C34 170.3(3)
C35 N2 C29 C30 -175.4(4)
Nd2 N2 C29 C30 -6.8(5)
Nd2 O4 C30 C31 -165.3(3)
Nd2 O4 C30 C29 12.0(6)
N2 C29 C30 O4 -2.8(6)
C34 C29 C30 O4 -179.8(4)
N2 C29 C30 C31 174.8(4)
C34 C29 C30 C31 -2.3(7)
O4 C30 C31 C32 -179.5(5)
C29 C30 C31 C32 3.1(6)
O4 C30 C31 C41 4.7(7)
C29 C30 C31 C41 -172.7(4)
C30 C31 C32 C33 -2.1(8)
C41 C31 C32 C33 173.7(5)
C31 C32 C33 C34 -0.3(8)
C31 C32 C33 C45 -175.8(5)
C32 C33 C34 O5 -177.7(4)
C45 C33 C34 O5 -2.4(7)
C32 C33 C34 C29 1.4(7)
C45 C33 C34 C29 176.7(4)
C40 O5 C34 C33 175.0(4)
C40 O5 C34 C29 -4.1(6)
N2 C29 C34 C33 -176.9(4)
C30 C29 C34 C33 -0.1(7)
N2 C29 C34 O5 2.2(7)
C30 C29 C34 O5 179.0(4)
C29 N2 C35 C40 -3.5(7)
Nd2 N2 C35 C40 -172.1(3)
C29 N2 C35 C36 175.4(4)
Nd2 N2 C35 C36 6.8(5)
Nd2 O6 C36 C37 172.7(3)
Nd2 O6 C36 C35 -5.0(6)
N2 C35 C36 O6 -1.6(6)
C40 C35 C36 O6 177.4(4)
N2 C35 C36 C37 -179.5(4)
C40 C35 C36 C37 -0.6(6)
O6 C36 C37 C38 -178.6(5)
C35 C36 C37 C38 -0.8(6)
O6 C36 C37 C49 -0.6(7)
C35 C36 C37 C49 177.2(4)
C36 C37 C38 C39 0.7(7)
C49 C37 C38 C39 -177.2(5)
C37 C38 C39 C40 0.9(7)
C37 C38 C39 C53 -177.1(5)
C38 C39 C40 O5 177.3(4)
C53 C39 C40 O5 -4.6(7)
C38 C39 C40 C35 -2.3(7)
C53 C39 C40 C35 175.7(4)
C34 O5 C40 C39 -177.2(4)
C34 O5 C40 C35 2.4(6)
N2 C35 C40 C39 -178.8(4)
C36 C35 C40 C39 2.3(7)
N2 C35 C40 O5 1.5(7)
C36 C35 C40 O5 -177.4(4)
C32 C31 C41 C43 130.1(5)
C30 C31 C41 C43 -54.4(6)
C32 C31 C41 C44 7.7(7)
C30 C31 C41 C44 -176.7(4)
C32 C31 C41 C42 -110.7(5)
C30 C31 C41 C42 64.8(6)
C34 C33 C45 C47 53.6(6)
C32 C33 C45 C47 -131.4(5)
C34 C33 C45 C48 173.4(5)
C32 C33 C45 C48 -11.6(6)
C34 C33 C45 C46 -69.0(6)
C32 C33 C45 C46 106.0(5)
C38 C37 C49 C50 -3.3(7)
C36 C37 C49 C50 178.9(5)
C38 C37 C49 C51 116.1(5)
C36 C37 C49 C51 -61.7(6)
C38 C37 C49 C52 -124.2(5)
C36 C37 C49 C52 58.0(6)
C40 C39 C53 C54 176.1(4)
C38 C39 C53 C54 -6.0(6)
C40 C39 C53 C55 -65.0(6)
C38 C39 C53 C55 112.9(5)
C40 C39 C53 C56 56.9(6)
C38 C39 C53 C56 -125.2(5)
C63 N3 C57 C62 4.2(6)
Nd2 N3 C57 C62 167.8(3)
C63 N3 C57 C58 -173.4(4)
Nd2 N3 C57 C58 -9.8(5)
Nd2 O7 C58 C59 -167.7(3)
Nd2 O7 C58 C57 11.1(6)
N3 C57 C58 O7 -0.1(6)
C62 C57 C58 O7 -177.7(4)
N3 C57 C58 C59 178.7(4)
C62 C57 C58 C59 1.2(6)
O7 C58 C59 C60 -179.4(5)
C57 C58 C59 C60 1.8(6)
O7 C58 C59 C69 0.6(7)
C57 C58 C59 C69 -178.2(4)
C58 C59 C60 C61 -2.2(8)
C69 C59 C60 C61 177.8(5)
C59 C60 C61 C62 -0.7(7)
C59 C60 C61 C73 177.9(5)
C60 C61 C62 O8 -176.3(4)
C73 C61 C62 O8 5.2(7)
C60 C61 C62 C57 3.7(6)
C73 C61 C62 C57 -174.8(4)
C68 O8 C62 C61 177.2(4)
C68 O8 C62 C57 -2.8(6)
N3 C57 C62 C61 178.5(4)
C58 C57 C62 C61 -4.2(7)
N3 C57 C62 O8 -1.6(6)
C58 C57 C62 O8 175.8(4)
C57 N3 C63 C68 -2.6(7)
Nd2 N3 C63 C68 -166.1(3)
C57 N3 C63 C64 175.0(4)
Nd2 N3 C63 C64 11.5(5)
Nd2 O9 C64 C65 170.5(3)
Nd2 O9 C64 C63 -8.0(6)
N3 C63 C64 O9 -2.9(6)
C68 C63 C64 O9 174.7(4)
N3 C63 C64 C65 178.6(4)
C68 C63 C64 C65 -3.9(7)
O9 C64 C65 C66 -173.5(4)
C63 C64 C65 C66 5.0(6)
O9 C64 C65 C77 5.1(7)
C63 C64 C65 C77 -176.5(4)
C64 C65 C66 C67 -1.1(7)
C77 C65 C66 C67 -179.7(5)
C65 C66 C67 C68 -4.2(7)
C65 C66 C67 C81 173.1(5)
C66 C67 C68 O8 -177.4(4)
C81 C67 C68 O8 5.4(7)
C66 C67 C68 C63 5.3(7)
C81 C67 C68 C63 -171.9(4)
C62 O8 C68 C67 -173.1(4)
C62 O8 C68 C63 4.3(6)
N3 C63 C68 C67 175.8(5)
C64 C63 C68 C67 -1.6(7)
N3 C63 C68 O8 -1.6(7)
C64 C63 C68 O8 -179.0(4)
C60 C59 C69 C71 119.9(5)
C58 C59 C69 C71 -60.1(6)
C60 C59 C69 C70 -119.4(5)
C58 C59 C69 C70 60.5(6)
C60 C59 C69 C72 0.2(7)
C58 C59 C69 C72 -179.9(5)
C62 C61 C73 C74 -59.0(6)
C60 C61 C73 C74 122.6(5)
C62 C61 C73 C76 -178.3(4)
C60 C61 C73 C76 3.2(6)
C62 C61 C73 C75 63.7(6)
C60 C61 C73 C75 -114.7(5)
C66 C65 C77 C80 -125.5(5)
C64 C65 C77 C80 56.1(6)
C66 C65 C77 C79 -6.9(7)
C64 C65 C77 C79 174.7(4)
C66 C65 C77 C78 113.9(5)
C64 C65 C77 C78 -64.5(6)
C68 C67 C81 C84 -55.3(7)
C66 C67 C81 C84 127.6(5)
C68 C67 C81 C83 -175.9(5)
C66 C67 C81 C83 7.0(6)
C68 C67 C81 C82 66.2(6)
C66 C67 C81 C82 -110.9(5)
C89 N4 C85 C86 -0.8(10)
N4 C85 C86 C87 0.7(11)
C85 C86 C87 C88 0.5(11)
C86 C87 C88 C89 -1.4(11)
C85 N4 C89 C88 -0.2(11)
C87 C88 C89 N4 1.3(12)
C94 N5 C90 C91 -0.1(10)
N5 C90 C91 C92 -0.5(10)
C90 C91 C92 C93 0.8(10)
C91 C92 C93 C94 -0.6(10)
C90 N5 C94 C93 0.3(10)
C92 C93 C94 N5 0.0(11)
C99 N6 C95 C96 1.2(12)
N6 C95 C96 C97 0.9(13)
C95 C96 C97 C98 -2.2(11)
C96 C97 C98 C99 1.4(10)
C95 N6 C99 C98 -2.1(10)
C97 C98 C99 N6 0.8(10)
C104 N7 C100 C101 -0.9(9)
N7 C100 C101 C102 0.9(9)
C100 C101 C102 C103 -0.7(8)
C101 C102 C103 C104 0.7(8)
C100 N7 C104 C103 0.8(8)
C102 C103 C104 N7 -0.7(8)
